data_7207385
loop_
_publ_author_name
'Song, Ping'
'Liu, Bin'
'Li, Yaoqi'
'Yang, Junzhi'
'Wang, Zheming'
'Li, Xingguo'

_publ_section_title
;
 Two pillared-layer metal--organic frameworks constructed with Co(ii),
 1,2,4,5-benzenetetracarboxylate, and 4,4&#x2032;-bipyridine: syntheses,
 crystal structures, and gas adsorption properties
;
_journal_issue 6
_journal_name_full CrystEngComm
_journal_page_first 2296
_journal_paper_doi 10.1039/c2ce05586d
_journal_volume 14
_journal_year 2012
_chemical_formula_sum 'C26 H24 Co2 N4 O10'
_chemical_formula_weight 670.35
_chemical_name_systematic
;
?
;
_space_group_IT_number 14
_symmetry_cell_setting monoclinic
_symmetry_space_group_name_Hall '-P 2ybc'
_symmetry_space_group_name_H-M 'P 1 21/c 1'
_atom_sites_solution_hydrogens geom
_atom_sites_solution_primary direct
_atom_sites_solution_secondary difmap
_audit_creation_method SHELXL-97
_cell_angle_alpha 90.00
_cell_angle_beta 120.6480(10)
_cell_angle_gamma 90.00
_cell_formula_units_Z 2
_cell_length_a 10.2537(2)
_cell_length_b 13.3383(3)
_cell_length_c 11.6839(3)
_cell_measurement_reflns_used 16744
_cell_measurement_temperature 290
_cell_measurement_theta_max 27.485
_cell_measurement_theta_min 3.395
_cell_volume 1374.76(6)
_computing_cell_refinement 'HKL Scalepack (Otwinowski & Minor, 1997)'
_computing_data_collection 'KappaCCD (Nonius B. V., 1998)'
_computing_data_reduction 'HKL Denzo (Otwinowski & Minor, 1997) & maXus (Mackay et al., 1998)'
_computing_molecular_graphics 'Bruker SHELXTL V5.1 (Sheldrick, 1998)'
_computing_publication_material 'SHELXL-97 (Sheldrick, 1997)'
_computing_structure_refinement 'SHELXL-97 (Sheldrick, 1997)'
_computing_structure_solution 'SHELXS-97 (Sheldrick, 1997)'
_diffrn_ambient_temperature 290
_diffrn_detector_area_resol_mean 9
_diffrn_measured_fraction_theta_full 0.998
_diffrn_measured_fraction_theta_max 0.998
_diffrn_measurement_device_type 'NONIUS KappaCCD'
_diffrn_measurement_method CCD
_diffrn_radiation_monochromator graphite
_diffrn_radiation_source 'fine-focus sealed tube'
_diffrn_radiation_type MoK\a
_diffrn_radiation_wavelength 0.71073
_diffrn_reflns_av_R_equivalents 0.0609
_diffrn_reflns_av_sigmaI/netI 0.0503
_diffrn_reflns_limit_h_max 13
_diffrn_reflns_limit_h_min -13
_diffrn_reflns_limit_k_max 17
_diffrn_reflns_limit_k_min -17
_diffrn_reflns_limit_l_max 14
_diffrn_reflns_limit_l_min -15
_diffrn_reflns_number 22753
_diffrn_reflns_theta_full 27.48
_diffrn_reflns_theta_max 27.48
_diffrn_reflns_theta_min 3.50
_diffrn_standards_decay_% none
_exptl_absorpt_coefficient_mu 1.271
_exptl_absorpt_correction_T_max 0.819
_exptl_absorpt_correction_T_min 0.720
_exptl_absorpt_correction_type multi-scan
_exptl_absorpt_process_details
;
multi-scan from symmetry-related measurements
Sortav (Blessing 1995, 1997)
;
_exptl_crystal_colour violet
_exptl_crystal_density_diffrn 1.619
_exptl_crystal_density_method 'not measured'
_exptl_crystal_description 'leaf like'
_exptl_crystal_F_000 684
_exptl_crystal_size_max 0.50
_exptl_crystal_size_mid 0.37
_exptl_crystal_size_min 0.16
_refine_diff_density_max 0.342
_refine_diff_density_min -0.406
_refine_diff_density_rms 0.062
_refine_ls_extinction_method none
_refine_ls_goodness_of_fit_ref 1.047
_refine_ls_hydrogen_treatment constr
_refine_ls_matrix_type full
_refine_ls_number_parameters 192
_refine_ls_number_reflns 3147
_refine_ls_number_restraints 0
_refine_ls_restrained_S_all 1.047
_refine_ls_R_factor_all 0.0691
_refine_ls_R_factor_gt 0.0376
_refine_ls_shift/su_max 0.001
_refine_ls_shift/su_mean 0.000
_refine_ls_structure_factor_coef Fsqd
_refine_ls_weighting_details 'calc w=1/[\s^2^(Fo^2^)+(0.0563P)^2^+0.0000P] where P=(Fo^2^+2Fc^2^)/3'
_refine_ls_weighting_scheme calc
_refine_ls_wR_factor_gt 0.0965
_refine_ls_wR_factor_ref 0.1036
_reflns_number_gt 2152
_reflns_number_total 3147
_reflns_threshold_expression >2sigma(I)
_cod_data_source_file c2ce05586d.txt
_cod_data_source_block 10jul22a
_cod_depositor_comments
;
The following automatic conversions were performed:

'_symmetry_cell_setting' value 'Monoclinic' changed to 'monoclinic'
according to /home/saulius/struct/CIF-dictionaries/cif_core.dic
dictionary named 'cif_core.dic' version 2.4.1 from 2010-06-29.

Automatic conversion script
Id: cif_fix_values 1715 2011-07-08 13:25:40Z adriana 

The following automatic conversions were performed:

'_refine_ls_hydrogen_treatment' value 'constr.' was replaced with the
value 'constr' as specified in the replacement file
'src/cod-tools/trunk/data/replacement-values/replacement_values.lst'.

Automatic conversion script
Id: cif_fix_values 5376 2017-05-30 11:51:03Z andrius 
;
_cod_original_cell_volume 1374.76(5)
_cod_original_sg_symbol_H-M 'P 2(1)/c'
_cod_database_code 7207385

loop_
_symmetry_equiv_pos_as_xyz
'x, y, z'
'-x, y+1/2, -z+1/2'
'-x, -y, -z'
'x, -y-1/2, z-1/2'

loop_
_atom_site_label
_atom_site_type_symbol
_atom_site_fract_x
_atom_site_fract_y
_atom_site_fract_z
_atom_site_U_iso_or_equiv
_atom_site_adp_type
_atom_site_occupancy
_atom_site_symmetry_multiplicity
_atom_site_calc_flag
_atom_site_refinement_flags
Co1 Co 0.22358(4) 0.83677(3) 0.51223(3) 0.03380(15) Uani 1 1 d .
O1 O 0.2227(2) 0.69370(14) 0.43199(19) 0.0424(5) Uani 1 1 d .
O2 O 0.4384(2) 0.77254(15) 0.53491(18) 0.0478(5) Uani 1 1 d .
O3 O 0.3336(2) 0.68903(14) 0.23163(17) 0.0391(5) Uani 1 1 d .
O4 O 0.2988(2) 0.54160(14) 0.13975(17) 0.0526(5) Uani 1 1 d .
O5 O 0.0126(2) 0.81681(15) 0.48794(19) 0.0475(5) Uani 1 1 d .
N1 N 0.1438(3) 0.90603(17) 0.3280(2) 0.0384(5) Uani 1 1 d .
N2 N -0.1527(3) 0.7955(2) 0.5596(2) 0.0462(6) Uani 1 1 d .
C1 C 0.3635(3) 0.6957(2) 0.4811(2) 0.0321(6) Uani 1 1 d .
C2 C 0.4402(3) 0.59677(19) 0.4880(2) 0.0299(6) Uani 1 1 d .
C3 C 0.4233(3) 0.54669(19) 0.3757(2) 0.0302(6) Uani 1 1 d .
C4 C 0.3468(3) 0.5957(2) 0.2413(2) 0.0347(6) Uani 1 1 d .
C5 C 0.4829(3) 0.45085(19) 0.3903(2) 0.0319(6) Uani 1 1 d .
H5 H 0.4706 0.4176 0.3154 0.038 Uiso 1 1 calc R
C6 C 0.2262(3) 0.9066(3) 0.2690(3) 0.0536(8) Uani 1 1 d .
H6 H 0.3240 0.8807 0.3156 0.064 Uiso 1 1 calc R
C7 C 0.1743(3) 0.9435(3) 0.1436(3) 0.0563(9) Uani 1 1 d .
H7 H 0.2380 0.9431 0.1087 0.068 Uiso 1 1 calc R
C8 C 0.0298(3) 0.9809(2) 0.0684(2) 0.0380(6) Uani 1 1 d .
C9 C -0.0564(3) 0.9794(3) 0.1291(3) 0.0573(9) Uani 1 1 d .
H9 H -0.1558 1.0025 0.0832 0.069 Uiso 1 1 calc R
C10 C 0.0044(3) 0.9438(2) 0.2566(3) 0.0551(8) Uani 1 1 d .
H10 H -0.0553 0.9463 0.2955 0.066 Uiso 1 1 calc R
C11 C -0.0177(3) 0.8120(2) 0.5791(3) 0.0466(7) Uani 1 1 d .
H11 H 0.0613 0.8207 0.6661 0.056 Uiso 1 1 calc R
C12 C -0.2813(4) 0.7801(4) 0.4274(4) 0.0843(13) Uani 1 1 d .
H12A H -0.3597 0.7453 0.4331 0.126 Uiso 1 1 calc R
H12B H -0.2506 0.7410 0.3761 0.126 Uiso 1 1 calc R
H12C H -0.3190 0.8438 0.3850 0.126 Uiso 1 1 calc R
C13 C -0.1793(4) 0.7941(3) 0.6711(3) 0.0713(10) Uani 1 1 d .
H13A H -0.2296 0.7329 0.6693 0.107 Uiso 1 1 calc R
H13B H -0.2417 0.8502 0.6641 0.107 Uiso 1 1 calc R
H13C H -0.0841 0.7984 0.7532 0.107 Uiso 1 1 calc R

loop_
_atom_site_aniso_label
_atom_site_aniso_U_11
_atom_site_aniso_U_22
_atom_site_aniso_U_33
_atom_site_aniso_U_23
_atom_site_aniso_U_13
_atom_site_aniso_U_12
Co1 0.0412(2) 0.0366(2) 0.0228(2) -0.00052(15) 0.01575(17) 0.00337(16)
O1 0.0419(11) 0.0398(11) 0.0507(12) 0.0035(9) 0.0274(10) 0.0076(9)
O2 0.0471(11) 0.0451(13) 0.0417(11) -0.0084(10) 0.0156(9) 0.0005(10)
O3 0.0492(11) 0.0364(12) 0.0287(10) 0.0047(8) 0.0178(9) 0.0019(9)
O4 0.0811(15) 0.0391(12) 0.0272(11) 0.0026(9) 0.0199(10) 0.0091(10)
O5 0.0428(11) 0.0705(15) 0.0321(10) 0.0024(9) 0.0212(9) 0.0027(10)
N1 0.0487(13) 0.0395(14) 0.0303(12) 0.0045(10) 0.0226(11) 0.0098(11)
N2 0.0396(13) 0.0645(17) 0.0361(13) 0.0048(12) 0.0204(11) -0.0002(12)
C1 0.0399(15) 0.0367(16) 0.0214(13) 0.0041(11) 0.0167(12) 0.0036(12)
C2 0.0271(12) 0.0374(15) 0.0255(13) 0.0038(11) 0.0137(11) 0.0021(11)
C3 0.0285(13) 0.0368(16) 0.0261(13) 0.0041(11) 0.0146(11) 0.0021(11)
C4 0.0343(14) 0.0455(18) 0.0247(14) 0.0051(12) 0.0155(11) 0.0062(12)
C5 0.0341(14) 0.0387(16) 0.0260(13) -0.0015(11) 0.0175(11) 0.0013(11)
C6 0.0444(16) 0.081(2) 0.0362(17) 0.0164(16) 0.0213(14) 0.0227(16)
C7 0.0527(19) 0.085(3) 0.0407(17) 0.0181(16) 0.0307(15) 0.0250(17)
C8 0.0501(16) 0.0357(16) 0.0307(14) 0.0049(12) 0.0224(13) 0.0108(13)
C9 0.0536(18) 0.076(2) 0.0522(19) 0.0317(17) 0.0340(16) 0.0308(17)
C10 0.063(2) 0.069(2) 0.0483(18) 0.0256(16) 0.0394(17) 0.0279(17)
C11 0.0436(17) 0.057(2) 0.0331(16) 0.0006(13) 0.0154(14) 0.0022(14)
C12 0.054(2) 0.141(4) 0.051(2) 0.004(2) 0.0209(18) -0.017(2)
C13 0.060(2) 0.110(3) 0.055(2) 0.002(2) 0.0373(18) -0.004(2)

loop_
_atom_type_symbol
_atom_type_description
_atom_type_scat_dispersion_real
_atom_type_scat_dispersion_imag
_atom_type_scat_source
C C 0.0033 0.0016 'International Tables Vol C Tables 4.2.6.8 and 6.1.1.4'
H H 0.0000 0.0000 'International Tables Vol C Tables 4.2.6.8 and 6.1.1.4'
N N 0.0061 0.0033 'International Tables Vol C Tables 4.2.6.8 and 6.1.1.4'
O O 0.0106 0.0060 'International Tables Vol C Tables 4.2.6.8 and 6.1.1.4'
Co Co 0.3494 0.9721 'International Tables Vol C Tables 4.2.6.8 and 6.1.1.4'

loop_
_geom_angle_atom_site_label_1
_geom_angle_atom_site_label_2
_geom_angle_atom_site_label_3
_geom_angle
_geom_angle_site_symmetry_1
_geom_angle_site_symmetry_3
O5 Co1 O4 100.46(8) . 4_576
O5 Co1 N1 94.80(8) . .
O4 Co1 N1 101.65(8) 4_576 .
O5 Co1 O1 93.18(8) . .
O4 Co1 O1 159.88(8) 4_576 .
N1 Co1 O1 91.78(8) . .
O5 Co1 O3 91.07(7) . 4_576
O4 Co1 O3 60.69(7) 4_576 4_576
N1 Co1 O3 162.19(8) . 4_576
O1 Co1 O3 104.69(7) . 4_576
O5 Co1 O2 150.15(8) . .
O4 Co1 O2 103.33(8) 4_576 .
N1 Co1 O2 97.77(8) . .
O1 Co1 O2 59.57(7) . .
O3 Co1 O2 85.13(7) 4_576 .
O5 Co1 C4 96.77(8) . 4_576
O4 Co1 C4 30.44(8) 4_576 4_576
N1 Co1 C4 132.05(9) . 4_576
O1 Co1 C4 133.57(8) . 4_576
O3 Co1 C4 30.25(8) 4_576 4_576
O2 Co1 C4 94.69(8) . 4_576
O5 Co1 C1 121.65(9) . .
O4 Co1 C1 131.57(9) 4_576 .
N1 Co1 C1 97.77(8) . .
O1 Co1 C1 30.02(8) . .
O3 Co1 C1 93.39(7) 4_576 .
O2 Co1 C1 29.70(7) . .
C4 Co1 C1 114.59(9) 4_576 .
C1 O1 Co1 91.95(16) . .
C1 O2 Co1 86.52(16) . .
C4 O3 Co1 85.32(14) . 4_575
C4 O4 Co1 92.98(16) . 4_575
C11 O5 Co1 126.14(19) . .
C10 N1 C6 115.8(2) . .
C10 N1 Co1 122.89(17) . .
C6 N1 Co1 121.08(18) . .
C11 N2 C12 121.3(3) . .
C11 N2 C13 120.8(2) . .
C12 N2 C13 117.9(3) . .
O2 C1 O1 121.3(2) . .
O2 C1 C2 121.4(2) . .
O1 C1 C2 116.8(2) . .
O2 C1 Co1 63.78(14) . .
O1 C1 Co1 58.03(13) . .
C2 C1 Co1 165.11(17) . .
C5 C2 C3 118.6(2) 3_666 .
C5 C2 C1 117.6(2) 3_666 .
C3 C2 C1 123.4(2) . .
C5 C3 C2 119.1(2) . .
C5 C3 C4 119.4(2) . .
C2 C3 C4 121.4(2) . .
O3 C4 O4 121.0(2) . .
O3 C4 C3 120.2(2) . .
O4 C4 C3 118.8(2) . .
O3 C4 Co1 64.43(13) . 4_575
O4 C4 Co1 56.58(12) . 4_575
C3 C4 Co1 175.21(19) . 4_575
C2 C5 C3 122.3(2) 3_666 .
C2 C5 H5 118.9 3_666 .
C3 C5 H5 118.9 . .
N1 C6 C7 123.4(3) . .
N1 C6 H6 118.3 . .
C7 C6 H6 118.3 . .
C6 C7 C8 121.2(3) . .
C6 C7 H7 119.4 . .
C8 C7 H7 119.4 . .
C7 C8 C9 115.3(2) . .
C7 C8 C8 122.1(3) . 3_575
C9 C8 C8 122.6(3) . 3_575
C10 C9 C8 120.3(3) . .
C10 C9 H9 119.8 . .
C8 C9 H9 119.8 . .
N1 C10 C9 123.9(3) . .
N1 C10 H10 118.1 . .
C9 C10 H10 118.1 . .
O5 C11 N2 124.2(3) . .
O5 C11 H11 117.9 . .
N2 C11 H11 117.9 . .
N2 C12 H12A 109.5 . .
N2 C12 H12B 109.5 . .
H12A C12 H12B 109.5 . .
N2 C12 H12C 109.5 . .
H12A C12 H12C 109.5 . .
H12B C12 H12C 109.5 . .
N2 C13 H13A 109.5 . .
N2 C13 H13B 109.5 . .
H13A C13 H13B 109.5 . .
N2 C13 H13C 109.5 . .
H13A C13 H13C 109.5 . .
H13B C13 H13C 109.5 . .

loop_
_geom_bond_atom_site_label_1
_geom_bond_atom_site_label_2
_geom_bond_distance
_geom_bond_site_symmetry_2
Co1 O5 2.0510(19) .
Co1 O4 2.0676(18) 4_576
Co1 N1 2.089(2) .
Co1 O1 2.1242(19) .
Co1 O3 2.2391(17) 4_576
Co1 O2 2.2492(19) .
Co1 C4 2.474(2) 4_576
Co1 C1 2.503(3) .
O1 C1 1.253(3) .
O2 C1 1.242(3) .
O3 C4 1.250(3) .
O3 Co1 2.2391(17) 4_575
O4 C4 1.255(3) .
O4 Co1 2.0676(18) 4_575
O5 C11 1.253(3) .
N1 C10 1.333(3) .
N1 C6 1.334(3) .
N2 C11 1.302(4) .
N2 C12 1.446(4) .
N2 C13 1.461(4) .
C1 C2 1.517(4) .
C2 C5 1.380(3) 3_666
C2 C3 1.402(3) .
C3 C5 1.390(3) .
C3 C4 1.502(3) .
C4 Co1 2.474(2) 4_575
C5 C2 1.380(3) 3_666
C5 H5 0.9300 .
C6 C7 1.370(4) .
C6 H6 0.9300 .
C7 C8 1.375(4) .
C7 H7 0.9300 .
C8 C9 1.386(4) .
C8 C8 1.481(5) 3_575
C9 C10 1.374(4) .
C9 H9 0.9300 .
C10 H10 0.9300 .
C11 H11 0.9300 .
C12 H12A 0.9600 .
C12 H12B 0.9600 .
C12 H12C 0.9600 .
C13 H13A 0.9600 .
C13 H13B 0.9600 .
C13 H13C 0.9600 .
